data_2003998
loop_
_publ_author_name
'Parvez, M.'
'Boer\'e, R. T.'
'Moock, K. H.'

_publ_contact_author
;
Dr Masood Parvez
Department of Chemistry
University of Calgary
2500 University Drive NW
Calgary
Alberta
Canada T2N 1N4
;
_publ_section_title
;
 A Dimer of 4-(4-Methoxyphenyl)-1,2,3,5-diselenadiazole
;
_journal_issue 10
_journal_name_full 'Acta Crystallographica Section C'
_journal_page_first 2118
_journal_page_last 2121
_journal_paper_doi 10.1107/S0108270195004252
_journal_volume 51
_journal_year 1995
_chemical_formula_moiety 'C8 H7 N2 O Se2'
_chemical_formula_sum 'C8 H7 N2 O Se2'
_chemical_formula_weight 305.08
_space_group_IT_number 14
_symmetry_cell_setting monoclinic
_symmetry_space_group_name_Hall '-P 2yn'
_symmetry_space_group_name_H-M 'P 1 21/n 1'
_audit_creation_method 'from TEXRAY.INF file'
_cell_angle_alpha 90
_cell_angle_beta 100.870(10)
_cell_angle_gamma 90
_cell_formula_units_Z 8
_cell_length_a 6.1550(10)
_cell_length_b 32.871(5)
_cell_length_c 9.2700(10)
_cell_measurement_reflns_used 25
_cell_measurement_temperature 295
_cell_measurement_theta_max 20.0
_cell_measurement_theta_min 10.0
_cell_volume 1841.9(5)
_computing_cell_refinement
;
MSC/AFC Diffractometer Control Software
(Molecular Structure Corporation, 1988)
;
_computing_data_collection
;
MSC/AFC Diffractometer Control Software
(Molecular Structure Corporation, 1988)
;
_computing_data_reduction 'TEXSAN (Molecular Structure Corporation, 1994)'
_computing_molecular_graphics 'ORTEPII (Johnson, 1976)'
_computing_publication_material TEXSAN
_computing_structure_refinement TEXSAN
_computing_structure_solution 'PATTY in DIRDIF (Beurskens et al. 1992)'
_diffrn_ambient_temperature 295
_diffrn_measurement_device AFC-6S
_diffrn_measurement_method \w/2\q
_diffrn_radiation_monochromator graphite
_diffrn_radiation_source 'X-ray tube'
_diffrn_radiation_type MoK\a
_diffrn_radiation_wavelength .71069
_diffrn_reflns_av_R_equivalents .039
_diffrn_reflns_limit_h_max 7
_diffrn_reflns_limit_h_min 0
_diffrn_reflns_limit_k_max 39
_diffrn_reflns_limit_k_min 0
_diffrn_reflns_limit_l_max 10
_diffrn_reflns_limit_l_min -011
_diffrn_reflns_number 3659
_diffrn_reflns_theta_max 25.0
_diffrn_reflns_theta_min 2
_diffrn_standards_decay_% 1.59
_diffrn_standards_interval_count 200
_diffrn_standards_number 3
_exptl_absorpt_coefficient_mu 7.988
_exptl_absorpt_correction_T_max .999
_exptl_absorpt_correction_T_min .304
_exptl_absorpt_correction_type 'empirical via \y scans (North, Phillips & Mathews, 1968)'
_exptl_absorpt_process_details 'psi-scan based on 3 reflections'
_exptl_crystal_colour 'dark brown'
_exptl_crystal_density_diffrn 2.20
_exptl_crystal_description prism
_exptl_crystal_F_000 1160
_exptl_crystal_size_max .50
_exptl_crystal_size_mid .25
_exptl_crystal_size_min .20
_refine_diff_density_max .90
_refine_diff_density_min -0.85
_refine_ls_extinction_coef 24.58852
_refine_ls_extinction_method 'type 2, Gaussian, isotropic (Zachariasen, 1968)'
_refine_ls_goodness_of_fit_obs 2.070
_refine_ls_hydrogen_treatment 'H atoms riding'
_refine_ls_matrix_type full
_refine_ls_number_parameters 142
_refine_ls_number_reflns 1332
_refine_ls_R_factor_obs .0530
_refine_ls_shift/esd_max .016
_refine_ls_structure_factor_coef F
_refine_ls_weighting_scheme sigma
_refine_ls_wR_factor_obs .0530
_reflns_number_observed 1332
_reflns_number_total 3342
_reflns_observed_criterion I>3\s(I)
_cod_data_source_file fg1061.cif
_cod_data_source_block SeComplex
_cod_original_cell_volume 1841.9(4)
_cod_original_sg_symbol_H-M 'P 21/n'
_cod_database_code 2003998

loop_
_symmetry_equiv_pos_as_xyz
'   +x,   +y,   +z'
1/2-x,1/2+y,1/2-z
'   -x,   -y,   -z'
1/2+x,1/2-y,1/2+z

loop_
_atom_site_aniso_label
_atom_site_aniso_U_11
_atom_site_aniso_U_22
_atom_site_aniso_U_33
_atom_site_aniso_U_12
_atom_site_aniso_U_13
_atom_site_aniso_U_23
Se1 0.0570(10) 0.038(2) 0.0400(10) -0.0170(10) 0.0160(10) -0.0060(10)
Se2 0.0520(10) 0.0370(10) 0.0440(10) 0.0050(10) 0.0150(10) -0.0090(10)
Se3 0.0410(10) 0.052(2) 0.0460(10) -0.0090(10) 0.0090(10) -0.0090(10)
Se4 0.0560(10) 0.052(2) 0.0340(10) -0.0070(10) 0.0160(10) -0.0020(10)
O1 0.038(7) 0.056(10) 0.059(8) -0.017(7) 0.017(6) -0.021(7)
O2 0.044(8) 0.057(10) 0.091(9) -0.005(8) 0.014(7) -0.046(8)
N1 0.039(10) 0.041(11) 0.042(8) -0.034(8) 0.010(7) -0.013(8)
N2 0.038(9) 0.023(10) 0.049(8) -0.013(8) 0.014(7) -0.015(7)
N3 0.041(10) 0.027(10) 0.048(9) -0.007(8) 0.015(7) -0.001(7)
N4 0.039(10) 0.041(11) 0.041(8) -0.018(8) 0.014(7) -0.009(8)
C1 0.038(12) 0.026(12) 0.039(10) 0.006(9) 0.013(8) 0.013(8)
C8 0.068(15) 0.074(17) 0.079(14) -0.033(14) 0.028(12) -0.047(13)
C9 0.031(11) 0.038(12) 0.039(10) -0.012(10) 0.003(8) 0.005(9)
C16 0.055(14) 0.080(19) 0.081(14) -0.018(14) 0.013(11) -0.042(13)

loop_
_atom_site_label
_atom_site_fract_x
_atom_site_fract_y
_atom_site_fract_z
_atom_site_U_iso_or_equiv
_atom_site_thermal_displace_type
Se1 .3437(3) .25368(6) .5266(2) .0442(7) Uij
Se2 .0265(3) .25355(6) .6327(2) .0434(7) Uij
Se3 .5766(3) .18367(7) .7401(2) .0460(7) Uij
Se4 .2634(3) .17931(7) .8489(2) .0461(7) Uij
O1 -0.368(2) .0866(4) -.0079(11) .050(4) Uij
O2 -.019(2) .0026(4) .2239(13) .064(5) Uij
N1 .222(2) .2168(4) .3944(12) .040(5) Uij
N2 -0.100(2) .2162(4) .5014(13) .036(5) Uij
N3 .472(2) .1448(4) .6153(13) .038(5) Uij
N4 .149(2) .1400(4) .7236(13) .040(5) Uij
C1 .022(3) .2035(5) .4035(15) .034(6) Uij
C2 -.082(2) .1728(3) .2938(9) .033(2) Uij
C3 .0410(10) .1578(3) .1938(11) .033(2) Uij
C4 -.050(2) .1287(3) .0906(9) .033(2) Uij
C5 -0.264(2) .1146(3) .0872(8) .033(2) Uij
C6 -0.3880(10) .1296(3) .1872(11) .033(2) Uij
C7 -0.297(2) .1587(3) .2905(9) .033(2) Uij
C8 -0.247(3) .0696(6) -0.1089(19) .072(8) Uij
C9 .272(3) .1287(5) .6244(15) .037(6) Uij
C10 .191(2) .0951(3) .5235(10) .043(2) Uij
C11 .3320(10) .0784(3) .4378(11) .043(2) Uij
C12 .257(2) .0474(3) .3381(10) .043(2) Uij
C13 .040(2) .0330(3) .3242(10) .043(2) Uij
C14 -0.1010(10) .0497(3) .4099(11) .043(2) Uij
C15 -.025(2) .0807(3) .5096(10) .043(2) Uij
C16 -0.241(3) -.0106(7) .1960(19) .072(8) Uij
H1 .1875 .1675 .1959 .039 Uij
H2 .0340 .1185 .0223 .039 Uij
H3 -0.5338 .1200 .1855 .039 Uij
H4 -0.3803 .1689 .3590 .039 Uij
H5 -0.2043 .0905 -0.1685 .087 Uij
H6 -0.3371 .0504 -0.1700 .087 Uij
H7 -0.1189 .0563 -0.0570 .087 Uij
H8 .4795 .0881 .4474 .052 Uij
H9 .3528 .0359 .2800 .052 Uij
H10 -0.2481 .0401 .4003 .052 Uij
H11 -0.1213 .0923 .5677 .052 Uij
H12 -0.2782 -0.0209 .2843 .085 Uij
H13 -0.2590 -0.0318 .1243 .085 Uij
H14 -0.3358 .0113 .1608 .085 Uij

loop_
_atom_type_symbol
_atom_type_scat_source
_atom_type_scat_dispersion_real
_atom_type_scat_dispersion_imag
C 'International Tables' .003 .002
H 'International Tables' .000 .000
N 'International Tables' .006 .003
O 'International Tables' .011 .006
Se 'International Tables' -0.093 2.226

loop_
_geom_angle_atom_site_label_1
_geom_angle_atom_site_label_2
_geom_angle_atom_site_label_3
_geom_angle
_geom_angle_publ_flag
Se2 Se1 Se3 92.90(10) yes
Se1 Se2 Se4 87.10(10) yes
Se1 Se3 Se4 90.10(10) yes
Se2 Se4 Se3 89.90(10) yes
Se2 Se1 N1 90.6(4) yes
Se3 Se1 N1 91.0(4) yes
Se1 Se2 N2 90.3(4) yes
Se4 Se2 N2 89.5(4) yes
Se4 Se3 N3 90.6(5) yes
Se1 Se3 N3 92.9(4) yes
Se3 Se4 N4 91.2(4) yes
Se2 Se4 N4 93.7(4) yes
C8 O1 C5 117.0(10) no
C16 O2 C13 118.0(10) no
Se1 N1 C1 117.0(10) yes
Se2 N2 C1 116.0(10) yes
Se3 N3 C9 117.0(10) yes
Se4 N4 C9 115.0(10) yes
N1 C1 N2 125.0(10) no
N1 C1 C2 117.0(10) no
N2 C1 C2 116.0(10) no
N3 C9 N4 124.0(10) no
N3 C9 C10 117.0(10) no
N4 C9 C10 118.0(10) no
O1 C5 C4 124.9(9) no
O1 C5 C6 115.1(9) no
C4 C5 C6 120.0(8) no
C5 C4 C3 120.0(8) no
C4 C3 C2 120.0(8) no
C1 C2 C3 118.0(10) no
C1 C2 C7 121.0(10) no
C3 C2 C7 120.0(8) no
C2 C7 C6 120.0(9) no
C5 C6 C7 120.0(8) no
O2 C13 C12 115.0(10) no
O2 C13 C14 124.0(10) no
C12 C13 C14 120.0(8) no
C13 C12 C11 120.0(9) no
C12 C11 C10 120.0(8) no
C9 C10 C11 118.0(10) no
C9 C10 C15 121.0(10) no
C11 C10 C15 120.0(8) no
C10 C15 C14 120.0(9) no
C13 C14 C15 120.0(8) no

loop_
_geom_bond_atom_site_label_1
_geom_bond_atom_site_label_2
_geom_bond_site_symmetry_2
_geom_bond_distance
_geom_bond_publ_flag
Se1 Se2 ? 2.345(2) yes
Se1 Se3 ? 3.193(3) yes
Se2 Se4 ? 3.316(3) yes
Se3 Se4 ? 2.343(3) yes
Se1 Se3 4_454 3.514(2) yes
Se2 Se4 4_454 3.579(3) yes
Se1 N1 ? 1.790(10) yes
Se2 N2 ? 1.800(10) yes
Se3 N3 ? 1.760(10) yes
Se4 N4 ? 1.790(10) yes
O1 C8 ? 1.42(2) no
O1 C5 ? 1.350(10) no
O2 C16 ? 1.41(2) no
O2 C13 ? 1.37(2) no
N1 C1 ? 1.32(2) no
N2 C1 ? 1.35(2) no
N3 C9 ? 1.36(2) no
N4 C9 ? 1.35(2) no
C1 C2 ? 1.49(2) no
C9 C10 ? 1.48(2) no
C5 C4 ? 1.390(10) no
C5 C6 ? 1.390(10) no
C4 C3 ? 1.390(10) no
C3 C2 ? 1.390(10) no
C2 C7 ? 1.390(10) no
C7 C6 ? 1.390(10) no
C13 C12 ? 1.390(10) no
C13 C14 ? 1.390(10) no
C12 C11 ? 1.390(10) no
C11 C10 ? 1.390(10) no
C10 C15 ? 1.390(10) no
C15 C14 ? 1.390(10) no
